data_2204184
loop_
_publ_author_name
'Tong, Yi-Ping'
'Li, Wei'

_publ_section_title
;
 2-(2-Ethoxyphenyl)-1-ethyl-1<i>H</i>-benzimidazole
;
_journal_issue 9
_journal_name_full 'Acta Crystallographica Section E'
_journal_page_first o1563
_journal_page_last o1565
_journal_paper_doi 10.1107/S1600536804019622
_journal_volume 60
_journal_year 2004
_chemical_formula_iupac 'C17 H18 N2 O'
_chemical_formula_moiety 'C17 H18 N2 O'
_chemical_formula_sum 'C17 H18 N2 O'
_chemical_formula_weight 266.33
_chemical_name_systematic
;
2-(2-Ethoxyphenyl)-1-ethyl-1H-benzimidazole
;
_space_group_IT_number 19
_symmetry_cell_setting orthorhombic
_symmetry_space_group_name_Hall 'P 2ac 2ab'
_symmetry_space_group_name_H-M 'P 21 21 21'
_atom_sites_solution_hydrogens geom
_atom_sites_solution_primary direct
_atom_sites_solution_secondary difmap
_audit_creation_method SHELXL-97
_cell_angle_alpha 90.00
_cell_angle_beta 90.00
_cell_angle_gamma 90.00
_cell_formula_units_Z 4
_cell_length_a 9.3305(8)
_cell_length_b 12.4070(10)
_cell_length_c 12.7422(10)
_cell_measurement_reflns_used 1432
_cell_measurement_temperature 293(2)
_cell_measurement_theta_max 20.75
_cell_measurement_theta_min 2.29
_cell_volume 1475.1(2)
_computing_cell_refinement 'SAINT (Bruker, 2001)'
_computing_data_collection 'SMART (Bruker, 2001)'
_computing_data_reduction SAINT
_computing_molecular_graphics 'SHELXTL (Sheldrick, 2000)'
_computing_publication_material SHELXL97
_computing_structure_refinement 'SHELXL97 (Sheldrick, 1997)'
_computing_structure_solution 'SHELXS97 (Sheldrick, 1997)'
_diffrn_ambient_temperature 293(2)
_diffrn_measured_fraction_theta_full 0.986
_diffrn_measured_fraction_theta_max 0.986
_diffrn_measurement_device_type 'Bruker APEX area-detector'
_diffrn_measurement_method '\f and \w'
_diffrn_radiation_monochromator graphite
_diffrn_radiation_source 'fine-focus sealed tube'
_diffrn_radiation_type MoK\a
_diffrn_radiation_wavelength 0.71073
_diffrn_reflns_av_R_equivalents 0.0364
_diffrn_reflns_av_sigmaI/netI 0.0320
_diffrn_reflns_limit_h_max 11
_diffrn_reflns_limit_h_min -11
_diffrn_reflns_limit_k_max 16
_diffrn_reflns_limit_k_min -15
_diffrn_reflns_limit_l_max 12
_diffrn_reflns_limit_l_min -16
_diffrn_reflns_number 9232
_diffrn_reflns_theta_full 27.50
_diffrn_reflns_theta_max 27.50
_diffrn_reflns_theta_min 2.29
_diffrn_standards_decay_% 0
_diffrn_standards_interval_time 0
_diffrn_standards_number 0
_exptl_absorpt_coefficient_mu 0.076
_exptl_absorpt_correction_T_max 0.9835
_exptl_absorpt_correction_T_min 0.9759
_exptl_absorpt_correction_type multi-scan
_exptl_absorpt_process_details '(SADABS; Sheldrick, 1996)'
_exptl_crystal_colour Colorless
_exptl_crystal_density_diffrn 1.199
_exptl_crystal_density_method 'not measured'
_exptl_crystal_description Block
_exptl_crystal_F_000 568
_exptl_crystal_size_max 0.33
_exptl_crystal_size_mid 0.26
_exptl_crystal_size_min 0.22
_refine_diff_density_max 0.149
_refine_diff_density_min -0.156
_refine_ls_extinction_method none
_refine_ls_goodness_of_fit_ref 1.077
_refine_ls_hydrogen_treatment constr
_refine_ls_matrix_type full
_refine_ls_number_parameters 183
_refine_ls_number_reflns 1922
_refine_ls_number_restraints 0
_refine_ls_restrained_S_all 1.077
_refine_ls_R_factor_all 0.0653
_refine_ls_R_factor_gt 0.0499
_refine_ls_shift/su_max 0.000
_refine_ls_shift/su_mean 0.000
_refine_ls_structure_factor_coef Fsqd
_refine_ls_weighting_details 'calc w = 1/[\s^2^(Fo^2^)+(0.0455P)^2^+0.2012P] where P = (Fo^2^+2Fc^2^)/3'
_refine_ls_weighting_scheme calc
_refine_ls_wR_factor_gt 0.1031
_refine_ls_wR_factor_ref 0.1097
_reflns_number_gt 1582
_reflns_number_total 1922
_reflns_threshold_expression I>2\s(I)
_cod_data_source_file hg6076.cif
_cod_data_source_block I
_cod_depositor_comments
;
The following automatic conversions were performed:
'_symmetry_cell_setting' value 'Orthorhombic' changed to 'orthorhombic'
according to '/home/saulius/struct/CIF-dictionaries/cif_core.dic'
dictionary named 'cif_core.dic' version 2.4.1 from
2010-06-29.

'_exptl_absorpt_correction_type' value 'Multi-scan' changed
to 'multi-scan' according to
'/home/saulius/struct/CIF-dictionaries/cif_core.dic' dictionary named
'cif_core.dic' version 2.4.1 from 2010-06-29.

Automatic conversion script
Id: cif_fix_enum 1527 2010-12-29 10:47:43Z saulius 

The following automatic conversions were performed:

'_symmetry_cell_setting' value 'Orthorhombic' changed to
'orthorhombic' according to
/home/saulius/struct/CIF-dictionaries/cif_core.dic dictionary named
'cif_core.dic' version 2.4.1 from
2010-06-29.

'_exptl_absorpt_correction_type' value 'Multi-scan'
changed to 'multi-scan' according to
/home/saulius/struct/CIF-dictionaries/cif_core.dic dictionary named
'cif_core.dic' version 2.4.1 from 2010-06-29.

Automatic conversion script
Id: cif_fix_values 1715 2011-07-08 13:25:40Z adriana 
;
_cod_database_code 2204184
_cod_database_fobs_code 2204184

loop_
_symmetry_equiv_pos_as_xyz
'x, y, z'
'-x+1/2, -y, z+1/2'
'-x, y+1/2, -z+1/2'
'x+1/2, -y+1/2, -z'

loop_
_atom_site_label
_atom_site_fract_x
_atom_site_fract_y
_atom_site_fract_z
_atom_site_U_iso_or_equiv
_atom_site_adp_type
_atom_site_calc_flag
_atom_site_refinement_flags
_atom_site_occupancy
_atom_site_type_symbol
N1 0.0603(2) 0.23129(16) 0.73990(17) 0.0405(5) Uani d . 1 N
N2 0.0707(2) 0.38970(16) 0.65627(17) 0.0416(5) Uani d . 1 N
O1 0.1413(2) 0.38910(18) 0.92994(16) 0.0588(6) Uani d . 1 O
C1 0.2718(3) 0.3787(2) 0.8844(2) 0.0438(6) Uani d . 1 C
C2 0.4010(3) 0.3977(2) 0.9339(2) 0.0553(8) Uani d . 1 C
H2 0.4026 0.4211 1.0033 0.066 Uiso calc R 1 H
C3 0.5273(3) 0.3819(3) 0.8804(3) 0.0601(8) Uani d . 1 C
H3 0.6138 0.3934 0.9148 0.072 Uiso calc R 1 H
C4 0.5283(3) 0.3494(3) 0.7773(3) 0.0591(8) Uani d . 1 C
H4 0.6144 0.3387 0.7421 0.071 Uiso calc R 1 H
C5 0.3992(3) 0.3330(2) 0.7272(2) 0.0516(7) Uani d . 1 C
H5 0.3989 0.3122 0.6571 0.062 Uiso calc R 1 H
C6 0.2702(3) 0.34703(19) 0.7789(2) 0.0407(6) Uani d . 1 C
C7 0.1327(3) 0.32553(19) 0.7244(2) 0.0384(6) Uani d . 1 C
C8 -0.0501(3) 0.33360(19) 0.6239(2) 0.0387(6) Uani d . 1 C
C9 -0.1559(3) 0.3607(2) 0.5509(2) 0.0490(7) Uani d . 1 C
H9 -0.1531 0.4262 0.5154 0.059 Uiso calc R 1 H
C10 -0.2638(3) 0.2882(2) 0.5331(2) 0.0540(7) Uani d . 1 C
H10 -0.3351 0.3053 0.4849 0.065 Uiso calc R 1 H
C11 -0.2700(3) 0.1899(2) 0.5848(2) 0.0546(8) Uani d . 1 C
H11 -0.3449 0.1428 0.5704 0.065 Uiso calc R 1 H
C12 -0.1673(3) 0.1608(2) 0.6572(2) 0.0496(7) Uani d . 1 C
H12 -0.1707 0.0950 0.6920 0.060 Uiso calc R 1 H
C13 -0.0588(3) 0.2347(2) 0.6755(2) 0.0389(6) Uani d . 1 C
C14 0.1089(3) 0.1365(2) 0.7984(2) 0.0475(7) Uani d . 1 C
H14A 0.0265 0.1000 0.8283 0.057 Uiso calc R 1 H
H14B 0.1701 0.1595 0.8557 0.057 Uiso calc R 1 H
C15 0.1897(3) 0.0594(2) 0.7299(3) 0.0628(9) Uani d . 1 C
H15A 0.1290 0.0357 0.6737 0.094 Uiso calc R 1 H
H15B 0.2194 -0.0017 0.7708 0.094 Uiso calc R 1 H
H15C 0.2725 0.0948 0.7015 0.094 Uiso calc R 1 H
C16 0.1347(4) 0.4143(3) 1.0394(3) 0.0681(10) Uani d . 1 C
H16A 0.1812 0.4828 1.0528 0.082 Uiso calc R 1 H
H16B 0.1832 0.3591 1.0799 0.082 Uiso calc R 1 H
C17 -0.0188(4) 0.4199(3) 1.0697(3) 0.0912(13) Uani d . 1 C
H17A -0.0642 0.4781 1.0329 0.137 Uiso calc R 1 H
H17B -0.0262 0.4319 1.1440 0.137 Uiso calc R 1 H
H17C -0.0652 0.3533 1.0519 0.137 Uiso calc R 1 H

loop_
_atom_site_aniso_label
_atom_site_aniso_U_11
_atom_site_aniso_U_22
_atom_site_aniso_U_33
_atom_site_aniso_U_12
_atom_site_aniso_U_13
_atom_site_aniso_U_23
N1 0.0422(12) 0.0382(10) 0.0412(12) -0.0025(10) -0.0033(10) 0.0026(10)
N2 0.0468(13) 0.0352(10) 0.0427(12) 0.0014(10) 0.0000(10) 0.0009(10)
O1 0.0508(12) 0.0767(14) 0.0490(12) -0.0036(11) 0.0069(10) -0.0170(11)
C1 0.0463(15) 0.0409(13) 0.0441(15) 0.0007(13) 0.0001(13) -0.0035(12)
C2 0.0549(18) 0.0635(18) 0.0477(17) -0.0070(15) -0.0083(15) -0.0098(15)
C3 0.0483(18) 0.0622(18) 0.070(2) -0.0094(16) -0.0091(15) -0.0074(18)
C4 0.0403(16) 0.066(2) 0.071(2) -0.0074(15) 0.0078(15) -0.0131(18)
C5 0.0506(17) 0.0550(16) 0.0492(16) -0.0070(14) 0.0033(14) -0.0077(14)
C6 0.0427(14) 0.0346(12) 0.0448(15) -0.0035(11) -0.0010(12) 0.0014(12)
C7 0.0435(15) 0.0339(12) 0.0377(14) 0.0001(11) 0.0045(12) -0.0055(11)
C8 0.0429(15) 0.0366(12) 0.0367(13) 0.0039(12) 0.0013(11) -0.0055(11)
C9 0.0561(17) 0.0463(15) 0.0445(17) 0.0068(14) -0.0057(13) 0.0000(13)
C10 0.0515(17) 0.0631(18) 0.0474(17) 0.0079(16) -0.0120(15) -0.0090(15)
C11 0.0479(17) 0.0567(17) 0.0591(19) -0.0087(14) -0.0086(15) -0.0116(15)
C12 0.0521(16) 0.0409(14) 0.0558(18) -0.0044(13) -0.0037(14) 0.0017(14)
C13 0.0385(14) 0.0408(13) 0.0372(14) 0.0029(12) 0.0021(12) -0.0037(11)
C14 0.0531(16) 0.0453(14) 0.0440(15) -0.0072(13) -0.0025(13) 0.0117(13)
C15 0.067(2) 0.0511(17) 0.070(2) 0.0127(15) 0.0059(17) 0.0127(17)
C16 0.079(2) 0.072(2) 0.053(2) -0.0078(18) 0.0163(18) -0.0139(17)
C17 0.094(3) 0.095(3) 0.085(3) 0.001(2) 0.041(2) -0.015(2)

loop_
_atom_type_symbol
_atom_type_description
_atom_type_scat_dispersion_real
_atom_type_scat_dispersion_imag
_atom_type_scat_source
C C 0.0033 0.0000 'International Tables Vol C Tables 4.2.6.8 and 6.1.1.4'
H H 0.0000 0.0000 'International Tables Vol C Tables 4.2.6.8 and 6.1.1.4'
N N 0.0061 0.0000 'International Tables Vol C Tables 4.2.6.8 and 6.1.1.4'
O O 0.0106 0.0000 'International Tables Vol C Tables 4.2.6.8 and 6.1.1.4'

loop_
_geom_angle_atom_site_label_1
_geom_angle_atom_site_label_2
_geom_angle_atom_site_label_3
_geom_angle
_geom_angle_publ_flag
C7 N1 C13 106.6(2) yes
C7 N1 C14 127.5(2) yes
C13 N1 C14 125.1(2) yes
C7 N2 C8 104.5(2) yes
C1 O1 C16 118.5(2) yes
O1 C1 C2 124.9(2) yes
O1 C1 C6 115.3(2) yes
C2 C1 C6 119.7(3) ?
C3 C2 C1 119.8(3) ?
C3 C2 H2 120.1 ?
C1 C2 H2 120.1 ?
C4 C3 C2 121.5(3) ?
C4 C3 H3 119.3 ?
C2 C3 H3 119.3 ?
C3 C4 C5 118.7(3) ?
C3 C4 H4 120.6 ?
C5 C4 H4 120.6 ?
C4 C5 C6 121.4(3) ?
C4 C5 H5 119.3 ?
C6 C5 H5 119.3 ?
C5 C6 C1 118.9(3) ?
C5 C6 C7 120.5(2) ?
C1 C6 C7 120.6(2) ?
N2 C7 N1 113.4(2) ?
N2 C7 C6 125.6(2) ?
N1 C7 C6 121.0(2) ?
N2 C8 C13 110.4(2) ?
N2 C8 C9 130.6(2) ?
C13 C8 C9 119.0(2) ?
C10 C9 C8 118.2(3) ?
C10 C9 H9 120.9 ?
C8 C9 H9 120.9 ?
C9 C10 C11 122.0(3) ?
C9 C10 H10 119.0 ?
C11 C10 H10 119.0 ?
C12 C11 C10 121.3(3) ?
C12 C11 H11 119.4 ?
C10 C11 H11 119.4 ?
C11 C12 C13 116.6(3) ?
C11 C12 H12 121.7 ?
C13 C12 H12 121.7 ?
N1 C13 C12 131.9(2) ?
N1 C13 C8 105.1(2) ?
C12 C13 C8 123.1(3) ?
N1 C14 C15 111.8(2) yes
N1 C14 H14A 109.3 ?
C15 C14 H14A 109.3 ?
N1 C14 H14B 109.3 ?
C15 C14 H14B 109.3 ?
H14A C14 H14B 107.9 ?
C14 C15 H15A 109.5 ?
C14 C15 H15B 109.5 ?
H15A C15 H15B 109.5 ?
C14 C15 H15C 109.5 ?
H15A C15 H15C 109.5 ?
H15B C15 H15C 109.5 ?
O1 C16 C17 107.8(3) yes
O1 C16 H16A 110.1 ?
C17 C16 H16A 110.1 ?
O1 C16 H16B 110.1 ?
C17 C16 H16B 110.1 ?
H16A C16 H16B 108.5 ?
C16 C17 H17A 109.5 ?
C16 C17 H17B 109.5 ?
H17A C17 H17B 109.5 ?
C16 C17 H17C 109.5 ?
H17A C17 H17C 109.5 ?
H17B C17 H17C 109.5 ?

loop_
_geom_bond_atom_site_label_1
_geom_bond_atom_site_label_2
_geom_bond_distance
_geom_bond_publ_flag
N1 C7 1.365(3) yes
N1 C13 1.382(3) yes
N1 C14 1.464(3) yes
N2 C7 1.312(3) yes
N2 C8 1.387(3) yes
O1 C1 1.355(3) yes
O1 C16 1.431(4) yes
C1 C2 1.381(4) ?
C1 C6 1.401(4) ?
C2 C3 1.375(4) ?
C2 H2 0.9300 ?
C3 C4 1.374(4) ?
C3 H3 0.9300 ?
C4 C5 1.379(4) ?
C4 H4 0.9300 ?
C5 C6 1.384(4) ?
C5 H5 0.9300 ?
C6 C7 1.483(4) ?
C8 C13 1.394(3) ?
C8 C9 1.398(4) ?
C9 C10 1.369(4) ?
C9 H9 0.9300 ?
C10 C11 1.387(4) ?
C10 H10 0.9300 ?
C11 C12 1.378(4) ?
C11 H11 0.9300 ?
C12 C13 1.386(4) ?
C12 H12 0.9300 ?
C14 C15 1.498(4) yes
C14 H14A 0.9700 ?
C14 H14B 0.9700 ?
C15 H15A 0.9600 ?
C15 H15B 0.9600 ?
C15 H15C 0.9600 ?
C16 C17 1.485(5) yes
C16 H16A 0.9700 ?
C16 H16B 0.9700 ?
C17 H17A 0.9600 ?
C17 H17B 0.9600 ?
C17 H17C 0.9600 ?

loop_
_geom_torsion_atom_site_label_1
_geom_torsion_atom_site_label_2
_geom_torsion_atom_site_label_3
_geom_torsion_atom_site_label_4
_geom_torsion
C16 O1 C1 C2 -4.6(4)
C16 O1 C1 C6 176.0(3)
O1 C1 C2 C3 178.4(3)
C6 C1 C2 C3 -2.2(4)
C1 C2 C3 C4 1.3(5)
C2 C3 C4 C5 0.3(5)
C3 C4 C5 C6 -1.0(5)
C4 C5 C6 C1 0.1(4)
C4 C5 C6 C7 -178.0(3)
O1 C1 C6 C5 -179.1(3)
C2 C1 C6 C5 1.5(4)
O1 C1 C6 C7 -1.0(3)
C2 C1 C6 C7 179.6(3)
C8 N2 C7 N1 -0.6(3)
C8 N2 C7 C6 177.4(2)
C13 N1 C7 N2 0.4(3)
C14 N1 C7 N2 170.7(2)
C13 N1 C7 C6 -177.7(2)
C14 N1 C7 C6 -7.3(4)
C5 C6 C7 N2 -77.6(3)
C1 C6 C7 N2 104.3(3)
C5 C6 C7 N1 100.2(3)
C1 C6 C7 N1 -77.8(3)
C7 N2 C8 C13 0.5(3)
C7 N2 C8 C9 -178.8(3)
N2 C8 C9 C10 179.1(3)
C13 C8 C9 C10 -0.1(4)
C8 C9 C10 C11 -0.2(4)
C9 C10 C11 C12 0.2(4)
C10 C11 C12 C13 0.2(4)
C7 N1 C13 C12 178.3(3)
C14 N1 C13 C12 7.7(4)
C7 N1 C13 C8 0.0(3)
C14 N1 C13 C8 -170.7(2)
C11 C12 C13 N1 -178.6(3)
C11 C12 C13 C8 -0.6(4)
N2 C8 C13 N1 -0.3(3)
C9 C8 C13 N1 179.1(2)
N2 C8 C13 C12 -178.9(2)
C9 C8 C13 C12 0.6(4)
C7 N1 C14 C15 -89.0(3)
C13 N1 C14 C15 79.7(3)
C1 O1 C16 C17 -179.3(3)

loop_
_cod_related_entry_id
_cod_related_entry_database
_cod_related_entry_code
1 ChemSpider 21130517
